data_7019063
loop_
_publ_author_name
'Cappillino, Patrick J.'
'Miecznikowski, John R.'
'Tyler, Laurie A.'
'Tarves, Paul C.'
'McNally, Joshua S.'
'Lo, Wayne'
'Kasibhatla, Bala Sundari T.'
'Krzyaniak, Matthew D.'
'McCracken, John'
'Wang, Feng'
'Armstrong, William H.'
'Caradonna, John P.'

_publ_section_title
;
 Studies of iron(II) and iron(III) complexes with fac-N2O, cis-N2O2 and
 N2O3 donor ligands: models for the 2-His 1-carboxylate motif of non-heme
 iron monooxygenases.
;
_journal_issue 18
_journal_name_full 'Dalton transactions (Cambridge, England : 2003)'
_journal_page_first 5662
_journal_page_last 5677
_journal_paper_doi 10.1039/c2dt11096b
_journal_volume 41
_journal_year 2012
_chemical_formula_moiety 'C16 H34 Cl2 Fe N3 O4'
_chemical_formula_sum 'C16 H34 Cl2 Fe N3 O4'
_chemical_formula_weight 459.21
_chemical_name_common (NMe4)(FeCl23N2O2)
_chemical_name_systematic ?
_space_group_IT_number 14
_symmetry_cell_setting monoclinic
_symmetry_space_group_name_Hall '-P 2ybc'
_symmetry_space_group_name_H-M 'P 1 21/c 1'
_atom_sites_solution_hydrogens geom
_atom_sites_solution_primary direct
_atom_sites_solution_secondary difmap
_audit_creation_method SHELXL-97
_cell_angle_alpha 90.00
_cell_angle_beta 94.228(2)
_cell_angle_gamma 90.00
_cell_formula_units_Z 4
_cell_length_a 8.0936(6)
_cell_length_b 10.2705(8)
_cell_length_c 25.975(2)
_cell_measurement_reflns_used 3798
_cell_measurement_temperature 193(2)
_cell_measurement_theta_max 25.00
_cell_measurement_theta_min 1.57
_cell_volume 2153.3(3)
_computing_structure_refinement 'SHELXL-97 (Sheldrick, 1997)'
_computing_structure_solution 'SHELXS-97 (Sheldrick, 1990)'
_diffrn_ambient_temperature 193(2)
_diffrn_measured_fraction_theta_full 1.000
_diffrn_measured_fraction_theta_max 1.000
_diffrn_measurement_device_type Area
_diffrn_measurement_method \w/2\q
_diffrn_radiation_monochromator graphite
_diffrn_radiation_source 'fine-focus sealed tube'
_diffrn_radiation_type MoK\a
_diffrn_radiation_wavelength 0.71073
_diffrn_reflns_av_R_equivalents 0.0342
_diffrn_reflns_av_sigmaI/netI 0.0355
_diffrn_reflns_limit_h_max 9
_diffrn_reflns_limit_h_min -9
_diffrn_reflns_limit_k_max 12
_diffrn_reflns_limit_k_min -12
_diffrn_reflns_limit_l_max 30
_diffrn_reflns_limit_l_min -24
_diffrn_reflns_number 12245
_diffrn_reflns_theta_full 25.00
_diffrn_reflns_theta_max 25.00
_diffrn_reflns_theta_min 1.57
_exptl_absorpt_coefficient_mu 0.973
_exptl_absorpt_correction_T_max 1
_exptl_absorpt_correction_T_min .829234
_exptl_absorpt_correction_type multi-scan
_exptl_absorpt_process_details 'SADABS (Siemens, 1996)'
_exptl_crystal_colour yellow
_exptl_crystal_density_diffrn 1.417
_exptl_crystal_density_method 'not measured'
_exptl_crystal_description block
_exptl_crystal_F_000 972
_exptl_crystal_size_max .3
_exptl_crystal_size_mid .25
_exptl_crystal_size_min .2
_refine_diff_density_max 0.410
_refine_diff_density_min -0.211
_refine_diff_density_rms 0.060
_refine_ls_extinction_method none
_refine_ls_goodness_of_fit_ref 0.819
_refine_ls_hydrogen_treatment constr
_refine_ls_matrix_type full
_refine_ls_number_parameters 318
_refine_ls_number_reflns 3798
_refine_ls_number_restraints 0
_refine_ls_restrained_S_all 0.819
_refine_ls_R_factor_all 0.0516
_refine_ls_R_factor_gt 0.0369
_refine_ls_shift/su_max 0.001
_refine_ls_shift/su_mean 0.000
_refine_ls_structure_factor_coef Fsqd
_refine_ls_weighting_details 'calc w=1/[\s^2^(Fo^2^)+(0.1000P)^2^+0.0000P] where P=(Fo^2^+2Fc^2^)/3'
_refine_ls_weighting_scheme calc
_refine_ls_wR_factor_gt 0.1018
_refine_ls_wR_factor_ref 0.1154
_reflns_number_gt 3039
_reflns_number_total 3798
_reflns_threshold_expression >2sigma(I)
_cod_data_source_file c2dt11096b.txt
_cod_data_source_block 2a
_cod_original_sg_symbol_H-M P2(1)/c
_cod_database_code 7019063

loop_
_symmetry_equiv_pos_as_xyz
'x, y, z'
'-x, y+1/2, -z+1/2'
'-x, -y, -z'
'x, -y-1/2, z-1/2'

loop_
_atom_site_label
_atom_site_type_symbol
_atom_site_fract_x
_atom_site_fract_y
_atom_site_fract_z
_atom_site_U_iso_or_equiv
_atom_site_adp_type
_atom_site_occupancy
_atom_site_symmetry_multiplicity
_atom_site_calc_flag
_atom_site_refinement_flags
_atom_site_disorder_assembly
_atom_site_disorder_group
C1 C 0.4411(3) 0.8302(3) 0.77155(11) 0.0356(6) Uani 1 1 d . . .
H1A H 0.4726 0.9199 0.7659 0.043 Uiso 1 1 calc R . .
H1B H 0.3367 0.8143 0.7518 0.043 Uiso 1 1 calc R . .
C2 C 0.5716(3) 0.7410(3) 0.75284(10) 0.0346(6) Uani 1 1 d . . .
H2A H 0.5358 0.6513 0.7559 0.042 Uiso 1 1 calc R . .
H2B H 0.5849 0.7584 0.7167 0.042 Uiso 1 1 calc R . .
C3 C 0.8154(3) 0.8803(3) 0.76851(11) 0.0409(7) Uani 1 1 d . . .
H3A H 0.7825 0.9000 0.7327 0.049 Uiso 1 1 calc R . .
H3B H 0.9343 0.8668 0.7714 0.049 Uiso 1 1 calc R . .
C4 C 0.7752(3) 0.9954(3) 0.80134(11) 0.0400(7) Uani 1 1 d . . .
C5 C 0.8385(4) 0.6451(3) 0.77261(13) 0.0504(8) Uani 1 1 d . . .
H5A H 0.8516 0.6393 0.7363 0.076 Uiso 1 1 calc R . .
H5B H 0.7871 0.5671 0.7840 0.076 Uiso 1 1 calc R . .
H5C H 0.9452 0.6553 0.7909 0.076 Uiso 1 1 calc R . .
C6 C 0.3350(3) 0.6851(2) 0.83603(12) 0.0363(6) Uani 1 1 d . . .
H6A H 0.2628 0.6641 0.8057 0.044 Uiso 1 1 calc R . .
H6B H 0.2664 0.6952 0.8648 0.044 Uiso 1 1 calc R . .
C7 C 0.3212(4) 0.9200(3) 0.84561(13) 0.0451(7) Uani 1 1 d . . .
H7A H 0.2155 0.9229 0.8263 0.068 Uiso 1 1 calc R . .
H7B H 0.3793 1.0002 0.8409 0.068 Uiso 1 1 calc R . .
H7C H 0.3052 0.9084 0.8816 0.068 Uiso 1 1 calc R . .
C8 C 0.4540(3) 0.5735(3) 0.84724(10) 0.0364(6) Uani 1 1 d . . .
C9A C 0.6817(6) 0.1870(4) 0.94686(19) 0.0394(12) Uani 0.625(4) 1 d P A 1
H9A1 H 0.7102 0.1040 0.9320 0.047 Uiso 0.625(4) 1 calc PR A 1
H9A2 H 0.6831 0.1748 0.9839 0.047 Uiso 0.625(4) 1 calc PR A 1
C10A C 0.7699(6) 0.4188(4) 0.9595(2) 0.0396(12) Uani 0.625(4) 1 d P A 1
H10A H 0.8590 0.4797 0.9547 0.048 Uiso 0.625(4) 1 calc PR A 1
H10B H 0.6719 0.4509 0.9398 0.048 Uiso 0.625(4) 1 calc PR A 1
C11A C 0.8225(6) 0.3033(5) 0.87941(18) 0.0409(12) Uani 0.625(4) 1 d P A 1
H11A H 0.7203 0.3451 0.8665 0.049 Uiso 0.625(4) 1 calc PR A 1
H11B H 0.8270 0.2187 0.8629 0.049 Uiso 0.625(4) 1 calc PR A 1
C12A C 0.9759(6) 0.2418(5) 0.9634(2) 0.0431(12) Uani 0.625(4) 1 d P A 1
H12A H 0.9588 0.2258 0.9995 0.052 Uiso 0.625(4) 1 calc PR A 1
H12B H 1.0561 0.3116 0.9620 0.052 Uiso 0.625(4) 1 calc PR A 1
C13A C 0.509(3) 0.219(2) 0.9276(8) 0.052(4) Uani 0.625(4) 1 d P A 1
H13A H 0.4740 0.2962 0.9445 0.077 Uiso 0.625(4) 1 calc PR A 1
H13B H 0.4376 0.1479 0.9348 0.077 Uiso 0.625(4) 1 calc PR A 1
H13C H 0.5052 0.2336 0.8910 0.077 Uiso 0.625(4) 1 calc PR A 1
C14A C 0.7362(12) 0.4189(8) 1.0160(3) 0.0451(18) Uani 0.625(4) 1 d P A 1
H14A H 0.6475 0.3596 1.0215 0.068 Uiso 0.625(4) 1 calc PR A 1
H14B H 0.7055 0.5051 1.0261 0.068 Uiso 0.625(4) 1 calc PR A 1
H14C H 0.8342 0.3922 1.0364 0.068 Uiso 0.625(4) 1 calc PR A 1
C15A C 0.9679(12) 0.3848(9) 0.8637(5) 0.056(2) Uani 0.625(4) 1 d P A 1
H15A H 0.9561 0.4726 0.8756 0.084 Uiso 0.625(4) 1 calc PR A 1
H15B H 0.9697 0.3844 0.8268 0.084 Uiso 0.625(4) 1 calc PR A 1
H15C H 1.0695 0.3487 0.8789 0.084 Uiso 0.625(4) 1 calc PR A 1
C16A C 1.0453(16) 0.1201(13) 0.9403(4) 0.061(2) Uani 0.625(4) 1 d P A 1
H16A H 0.9695 0.0491 0.9436 0.091 Uiso 0.625(4) 1 calc PR A 1
H16B H 1.1500 0.0991 0.9582 0.091 Uiso 0.625(4) 1 calc PR A 1
H16C H 1.0604 0.1347 0.9045 0.091 Uiso 0.625(4) 1 calc PR A 1
C9B C 0.6709(9) 0.2819(7) 0.8979(3) 0.0358(18) Uani 0.375(4) 1 d P A 2
H9B1 H 0.7026 0.2394 0.8668 0.043 Uiso 0.375(4) 1 calc PR A 2
H9B2 H 0.6419 0.3712 0.8890 0.043 Uiso 0.375(4) 1 calc PR A 2
C10B C 0.7898(10) 0.3147(8) 0.9891(3) 0.045(2) Uani 0.375(4) 1 d P A 2
H10C H 0.8943 0.3108 1.0099 0.053 Uiso 0.375(4) 1 calc PR A 2
H10D H 0.7162 0.2503 1.0023 0.053 Uiso 0.375(4) 1 calc PR A 2
C11B C 0.9512(10) 0.3688(8) 0.9148(4) 0.049(2) Uani 0.375(4) 1 d P A 2
H11C H 0.9075 0.4567 0.9119 0.059 Uiso 0.375(4) 1 calc PR A 2
H11D H 1.0447 0.3712 0.9403 0.059 Uiso 0.375(4) 1 calc PR A 2
C12B C 0.8887(10) 0.1358(7) 0.9355(3) 0.044(2) Uani 0.375(4) 1 d P A 2
H12C H 0.8109 0.0790 0.9511 0.052 Uiso 0.375(4) 1 calc PR A 2
H12D H 0.8924 0.1092 0.8997 0.052 Uiso 0.375(4) 1 calc PR A 2
C13B C 0.519(3) 0.214(3) 0.9155(13) 0.037(5) Uani 0.375(4) 1 d P A 2
H13D H 0.5428 0.1240 0.9216 0.055 Uiso 0.375(4) 1 calc PR A 2
H13E H 0.4295 0.2224 0.8892 0.055 Uiso 0.375(4) 1 calc PR A 2
H13F H 0.4874 0.2540 0.9468 0.055 Uiso 0.375(4) 1 calc PR A 2
C14B C 0.716(2) 0.4468(16) 0.9940(5) 0.059(4) Uani 0.375(4) 1 d P A 2
H14D H 0.7891 0.5110 0.9815 0.088 Uiso 0.375(4) 1 calc PR A 2
H14E H 0.6994 0.4639 1.0296 0.088 Uiso 0.375(4) 1 calc PR A 2
H14F H 0.6112 0.4505 0.9740 0.088 Uiso 0.375(4) 1 calc PR A 2
C15B C 1.018(2) 0.3344(16) 0.8632(7) 0.063(4) Uani 0.375(4) 1 d P A 2
H15D H 1.0641 0.2483 0.8650 0.095 Uiso 0.375(4) 1 calc PR A 2
H15E H 1.1024 0.3957 0.8556 0.095 Uiso 0.375(4) 1 calc PR A 2
H15F H 0.9295 0.3377 0.8365 0.095 Uiso 0.375(4) 1 calc PR A 2
C16B C 1.061(3) 0.114(2) 0.9629(6) 0.060(4) Uani 0.375(4) 1 d P A 2
H16D H 1.1436 0.1522 0.9429 0.090 Uiso 0.375(4) 1 calc PR A 2
H16E H 1.0815 0.0225 0.9668 0.090 Uiso 0.375(4) 1 calc PR A 2
H16F H 1.0658 0.1544 0.9964 0.090 Uiso 0.375(4) 1 calc PR A 2
Cl1 Cl 0.94664(9) 0.74948(9) 0.89378(3) 0.0520(2) Uani 1 1 d . . .
Cl2 Cl 0.58305(9) 0.83603(8) 0.94518(3) 0.0470(2) Uani 1 1 d . . .
Fe1 Fe 0.67501(4) 0.78818(3) 0.866334(14) 0.02977(15) Uani 1 1 d . . .
N1 N 0.4196(3) 0.8099(2) 0.82719(9) 0.0322(5) Uani 1 1 d . . .
N2 N 0.7331(3) 0.7588(2) 0.78293(9) 0.0334(5) Uani 1 1 d . . .
N3 N 0.8178(3) 0.2835(2) 0.93646(9) 0.0342(5) Uani 1 1 d . . .
O1 O 0.7061(2) 0.96974(17) 0.84338(7) 0.0380(5) Uani 1 1 d . . .
O2 O 0.8082(3) 1.1055(2) 0.78731(8) 0.0546(6) Uani 1 1 d . . .
O3 O 0.6041(2) 0.60503(17) 0.86170(8) 0.0384(4) Uani 1 1 d . . .
O4 O 0.4037(3) 0.46191(19) 0.84335(9) 0.0552(6) Uani 1 1 d . . .

loop_
_atom_site_aniso_label
_atom_site_aniso_U_11
_atom_site_aniso_U_22
_atom_site_aniso_U_33
_atom_site_aniso_U_23
_atom_site_aniso_U_13
_atom_site_aniso_U_12
C1 0.0359(14) 0.0391(13) 0.0308(15) 0.0054(12) -0.0046(12) -0.0003(12)
C2 0.0344(14) 0.0469(15) 0.0221(14) -0.0024(12) -0.0014(11) -0.0053(12)
C3 0.0355(14) 0.0597(18) 0.0283(15) -0.0038(14) 0.0077(12) -0.0138(13)
C4 0.0387(15) 0.0536(16) 0.0274(15) 0.0024(13) -0.0002(12) -0.0160(13)
C5 0.0412(16) 0.065(2) 0.0449(19) -0.0196(17) 0.0030(14) 0.0106(15)
C6 0.0296(13) 0.0418(14) 0.0379(16) 0.0007(13) 0.0059(12) -0.0042(11)
C7 0.0421(16) 0.0447(16) 0.0486(19) -0.0002(15) 0.0055(14) 0.0096(13)
C8 0.0427(16) 0.0388(15) 0.0274(14) 0.0055(12) 0.0009(12) -0.0046(12)
C9A 0.051(3) 0.034(2) 0.033(3) 0.000(2) 0.007(2) -0.012(2)
C10A 0.050(3) 0.034(2) 0.035(3) -0.005(2) 0.003(2) -0.006(2)
C11A 0.051(3) 0.046(3) 0.026(3) 0.000(2) 0.008(2) -0.003(2)
C12A 0.045(3) 0.045(3) 0.039(3) -0.001(2) -0.006(2) -0.001(2)
C13A 0.055(7) 0.062(6) 0.038(8) 0.006(5) 0.003(5) -0.016(4)
C14A 0.057(4) 0.047(4) 0.032(4) -0.007(3) 0.007(3) -0.005(3)
C15A 0.060(6) 0.062(5) 0.048(4) 0.006(4) 0.025(4) -0.009(4)
C16A 0.054(5) 0.055(4) 0.072(7) 0.003(6) -0.005(6) 0.023(3)
C9B 0.037(4) 0.037(4) 0.032(4) 0.006(3) -0.006(3) 0.000(3)
C10B 0.041(4) 0.063(5) 0.029(4) -0.002(4) -0.003(3) -0.006(4)
C11B 0.046(5) 0.048(4) 0.055(6) 0.002(4) 0.012(4) -0.017(4)
C12B 0.046(5) 0.042(4) 0.042(5) 0.000(4) -0.004(4) 0.002(3)
C13B 0.023(6) 0.045(7) 0.041(14) 0.006(7) 0.001(6) -0.007(5)
C14B 0.074(8) 0.067(9) 0.037(9) -0.011(7) 0.010(8) -0.002(6)
C15B 0.067(11) 0.084(12) 0.040(7) 0.000(9) 0.016(7) -0.022(8)
C16B 0.050(7) 0.065(7) 0.061(10) 0.008(9) -0.018(9) 0.004(5)
Cl1 0.0314(4) 0.0853(6) 0.0379(4) -0.0074(4) -0.0060(3) 0.0024(4)
Cl2 0.0539(4) 0.0615(5) 0.0271(4) 0.0004(3) 0.0124(3) -0.0066(4)
Fe1 0.0293(2) 0.0367(2) 0.0233(2) 0.00029(16) 0.00148(16) -0.00216(15)
N1 0.0306(11) 0.0349(11) 0.0314(13) 0.0028(10) 0.0036(10) 0.0010(9)
N2 0.0288(11) 0.0452(12) 0.0264(12) -0.0060(10) 0.0031(10) -0.0008(10)
N3 0.0390(12) 0.0357(12) 0.0275(12) 0.0031(10) -0.0004(10) -0.0073(10)
O1 0.0486(11) 0.0388(10) 0.0275(11) -0.0024(8) 0.0089(9) -0.0098(9)
O2 0.0745(15) 0.0533(13) 0.0364(12) 0.0043(11) 0.0059(11) -0.0261(11)
O3 0.0364(10) 0.0339(9) 0.0437(12) 0.0047(9) -0.0054(9) 0.0008(8)
O4 0.0636(14) 0.0373(11) 0.0626(15) 0.0085(11) -0.0103(12) -0.0114(10)

loop_
_atom_type_symbol
_atom_type_description
_atom_type_scat_dispersion_real
_atom_type_scat_dispersion_imag
_atom_type_scat_source
C C 0.0033 0.0016 'International Tables Vol C Tables 4.2.6.8 and 6.1.1.4'
H H 0.0000 0.0000 'International Tables Vol C Tables 4.2.6.8 and 6.1.1.4'
N N 0.0061 0.0033 'International Tables Vol C Tables 4.2.6.8 and 6.1.1.4'
O O 0.0106 0.0060 'International Tables Vol C Tables 4.2.6.8 and 6.1.1.4'
Cl Cl 0.1484 0.1585 'International Tables Vol C Tables 4.2.6.8 and 6.1.1.4'
Fe Fe 0.3463 0.8444 'International Tables Vol C Tables 4.2.6.8 and 6.1.1.4'

loop_
_geom_angle_atom_site_label_1
_geom_angle_atom_site_label_2
_geom_angle_atom_site_label_3
_geom_angle
N1 C1 C2 111.4(2)
N2 C2 C1 111.5(2)
N2 C3 C4 113.5(2)
O2 C4 O1 124.0(3)
O2 C4 C3 119.7(2)
O1 C4 C3 116.3(2)
N1 C6 C8 113.0(2)
O4 C8 O3 124.3(3)
O4 C8 C6 119.6(3)
O3 C8 C6 116.1(2)
C13A C9A N3 118.1(10)
C14A C10A N3 115.9(5)
N3 C11A C15A 114.5(6)
N3 C12A C16A 112.7(5)
N3 C9B C13B 115.3(12)
N3 C10B C14B 112.1(8)
C15B C11B N3 119.8(9)
C16B C12B N3 116.0(11)
O3 Fe1 O1 157.69(8)
O3 Fe1 N1 79.21(8)
O1 Fe1 N1 84.46(8)
O3 Fe1 N2 83.95(8)
O1 Fe1 N2 78.34(8)
N1 Fe1 N2 80.19(8)
O3 Fe1 Cl2 98.50(6)
O1 Fe1 Cl2 97.16(6)
N1 Fe1 Cl2 91.99(6)
N2 Fe1 Cl2 171.27(6)
O3 Fe1 Cl1 96.99(6)
O1 Fe1 Cl1 96.69(6)
N1 Fe1 Cl1 170.43(6)
N2 Fe1 Cl1 90.71(6)
Cl2 Fe1 Cl1 97.28(3)
C6 N1 C1 111.2(2)
C6 N1 C7 110.2(2)
C1 N1 C7 108.1(2)
C6 N1 Fe1 105.36(16)
C1 N1 Fe1 106.55(15)
C7 N1 Fe1 115.32(18)
C3 N2 C5 110.1(2)
C3 N2 C2 111.5(2)
C5 N2 C2 107.7(2)
C3 N2 Fe1 105.01(16)
C5 N2 Fe1 116.08(19)
C2 N2 Fe1 106.42(15)
C10B N3 C12A 78.8(4)
C10B N3 C9B 117.7(5)
C12A N3 C9B 158.8(4)
C10B N3 C11A 157.9(4)
C12A N3 C11A 115.1(3)
C9B N3 C11A 54.3(3)
C10B N3 C9A 79.0(4)
C12A N3 C9A 109.9(3)
C9B N3 C9A 64.0(3)
C11A N3 C9A 109.6(3)
C10B N3 C11B 112.8(5)
C12A N3 C11B 74.4(4)
C9B N3 C11B 107.9(5)
C11A N3 C11B 59.2(4)
C9A N3 C11B 168.2(4)
C10B N3 C10A 51.7(4)
C12A N3 C10A 107.8(3)
C9B N3 C10A 93.3(4)
C11A N3 C10A 106.3(3)
C9A N3 C10A 107.8(3)
C11B N3 C10A 80.5(4)
C10B N3 C12B 107.7(5)
C12A N3 C12B 56.0(3)
C9B N3 C12B 104.1(4)
C11A N3 C12B 94.4(4)
C9A N3 C12B 69.9(3)
C11B N3 C12B 105.6(4)
C10A N3 C12B 158.3(4)
C4 O1 Fe1 121.36(18)
C8 O3 Fe1 121.53(17)

loop_
_geom_bond_atom_site_label_1
_geom_bond_atom_site_label_2
_geom_bond_distance
C1 N1 1.483(4)
C1 C2 1.506(4)
C2 N2 1.484(3)
C3 N2 1.476(4)
C3 C4 1.508(4)
C4 O2 1.223(4)
C4 O1 1.290(3)
C5 N2 1.482(4)
C6 N1 1.479(3)
C6 C8 1.511(4)
C7 N1 1.483(3)
C8 O4 1.218(3)
C8 O3 1.286(3)
C9A C13A 1.48(2)
C9A N3 1.520(4)
C10A C14A 1.513(8)
C10A N3 1.573(5)
C11A N3 1.499(5)
C11A C15A 1.523(11)
C12A N3 1.476(5)
C12A C16A 1.513(13)
C9B N3 1.497(8)
C9B C13B 1.51(3)
C10B N3 1.438(8)
C10B C14B 1.493(19)
C11B C15B 1.523(19)
C11B N3 1.530(7)
C12B C16B 1.535(19)
C12B N3 1.622(8)
Cl1 Fe1 2.2953(8)
Cl2 Fe1 2.2835(8)
Fe1 O3 1.9677(18)
Fe1 O1 1.9795(18)
Fe1 N1 2.246(2)
Fe1 N2 2.271(2)
